data_4333784
loop_
_publ_author_name
'Yuta Hasegawa'
'Ryota Sakamoto'
'Kazuhiro Takahashi'
'Hiroshi Nishihara'

_publ_section_title
;
 Bis[(E)-2,6-bis(1H-pyrazol-1-yl)-4-styrylpyridine]iron(II) Complex:
 Relationship between Thermal Spin Crossover and Crystal Solvent
;
_journal_name_full 'Inorganic Chemistry'
_journal_page_first 1658
_journal_page_last 1665
_journal_paper_doi 10.1021/ic302640m
_journal_volume 52
_journal_year 2013
_chemical_formula_moiety '2(C38 H30 Fe N10), C4 H10 O, 4(B F4) '
_chemical_formula_sum 'C40 H35 B2 F8 Fe N10 O0.5'
_chemical_formula_weight 893.2
_space_group_IT_number 2
_symmetry_cell_setting triclinic
_symmetry_space_group_name_Hall '-P 1'
_symmetry_space_group_name_H-M 'P -1'
_audit_creation_date 2008-02-19T15:18:07-00:00
_audit_creation_method 'WinGX routine CIF_UPDATE'
_cell_angle_alpha 97.005(5)
_cell_angle_beta 92.545(6)
_cell_angle_gamma 91.146(5)
_cell_formula_units_Z 4
_cell_length_a 14.104(4)
_cell_length_b 14.306(4)
_cell_length_c 19.663(6)
_cell_measurement_reflns_used 8172
_cell_measurement_temperature 113(2)
_cell_measurement_theta_max 27.48
_cell_measurement_theta_min 3.10
_cell_volume 3933(2)
_computing_structure_refinement 'SHELXL-97 (Sheldrick, 1997)'
_diffrn_ambient_temperature 113(2)
_diffrn_detector_area_resol_mean 28.5714
_diffrn_measured_fraction_theta_full 0.975
_diffrn_measured_fraction_theta_max 0.953
_diffrn_measurement_device_type 'Rigaku Saturn'
_diffrn_measurement_method dtintegrate.ref
_diffrn_radiation_detector CCD
_diffrn_radiation_monochromator 'Graphite Monochromator'
_diffrn_radiation_type MoK\a
_diffrn_radiation_wavelength 0.71073
_diffrn_reflns_av_R_equivalents 0.0388
_diffrn_reflns_limit_h_max 16
_diffrn_reflns_limit_h_min -18
_diffrn_reflns_limit_k_max 18
_diffrn_reflns_limit_k_min -18
_diffrn_reflns_limit_l_max 25
_diffrn_reflns_limit_l_min -22
_diffrn_reflns_number 31190
_diffrn_reflns_theta_full 25
_diffrn_reflns_theta_max 27.49
_diffrn_reflns_theta_min 3.03
_exptl_absorpt_coefficient_mu 0.469
_exptl_absorpt_correction_T_max 0.888
_exptl_absorpt_correction_T_min 0.820
_exptl_absorpt_correction_type numerical
_exptl_absorpt_process_details
;'Higashi (1999). Programs for Absorption Correction.'
Rigaku Corporation, Tokyo, Japan.
;
_exptl_crystal_colour Dark-red
_exptl_crystal_density_diffrn 1.509
_exptl_crystal_description Block
_exptl_crystal_F_000 1828
_exptl_crystal_preparation Acetonitrile/Diethylether
_exptl_crystal_size_max 0.55
_exptl_crystal_size_mid 0.50
_exptl_crystal_size_min 0.25
_refine_diff_density_max 1.519
_refine_diff_density_min -0.948
_refine_ls_extinction_method none
_refine_ls_goodness_of_fit_ref 1.128
_refine_ls_hydrogen_treatment constr
_refine_ls_matrix_type full
_refine_ls_number_parameters 1108
_refine_ls_number_reflns 17205
_refine_ls_number_restraints 2
_refine_ls_restrained_S_all 1.128
_refine_ls_R_factor_gt 0.0636
_refine_ls_shift/su_max 0.001
_refine_ls_structure_factor_coef Fsqd
_refine_ls_weighting_details 'calc w=1/[\s^2^(Fo^2^)+(0.0923P)^2^+0.0000P] where P=(Fo^2^+2Fc^2^)/3'
_refine_ls_weighting_scheme calc
_refine_ls_wR_factor_ref 0.2067
_reflns_number_gt 8994
_reflns_number_total 17205
_reflns_threshold_expression >2sigma(I)
_cod_data_source_file ic302640m_si_002_17.cif
_cod_data_source_block '[Fe(E-dpsp)2](BF4)2-0.5Et2O'
_cod_database_code 4333784

loop_
_symmetry_equiv_pos_as_xyz
'x, y, z'
'-x, -y, -z'

loop_
_atom_site_label
_atom_site_type_symbol
_atom_site_fract_x
_atom_site_fract_y
_atom_site_fract_z
_atom_site_U_iso_or_equiv
_atom_site_adp_type
_atom_site_occupancy
_atom_site_calc_flag
_atom_site_refinement_flags
C1 C 0.6439(2) 0.2187(2) 0.36559(18) 0.0193(8) Uani 1 d .
H1 H 0.6349 0.2562 0.3292 0.023 Uiso 1 calc R
C2 C 0.5712(3) 0.1718(3) 0.39493(19) 0.0234(8) Uani 1 d .
H2 H 0.5053 0.1716 0.3823 0.028 Uiso 1 calc R
C3 C 0.6131(2) 0.1263(3) 0.44525(19) 0.0210(8) Uani 1 d .
H3 H 0.5821 0.0884 0.4744 0.025 Uiso 1 calc R
C4 C 0.7857(2) 0.1233(2) 0.48709(18) 0.0185(8) Uani 1 d .
C5 C 0.7810(2) 0.0725(2) 0.54161(18) 0.0200(8) Uani 1 d .
H5 H 0.7224 0.0467 0.5537 0.024 Uiso 1 calc R
C6 C 0.8662(3) 0.0599(2) 0.57907(18) 0.0209(8) Uani 1 d .
C7 C 0.9502(3) 0.1006(2) 0.55984(18) 0.0207(8) Uani 1 d .
H7 H 1.0085 0.0953 0.5851 0.025 Uiso 1 calc R
C8 C 0.9461(3) 0.1488(2) 0.50300(18) 0.0192(8) Uani 1 d .
C9 C 1.1172(2) 0.2022(2) 0.4919(2) 0.0229(8) Uani 1 d .
H9 H 1.1489 0.1833 0.5314 0.027 Uiso 1 calc R
C10 C 1.1574(3) 0.2456(3) 0.4423(2) 0.0246(8) Uani 1 d .
H10 H 1.2226 0.2625 0.4403 0.029 Uiso 1 calc R
C11 C 1.0846(2) 0.2609(2) 0.39477(19) 0.0206(8) Uani 1 d .
H11 H 1.0927 0.291 0.3549 0.025 Uiso 1 calc R
C12 C 0.8688(3) 0.0062(3) 0.63806(19) 0.0240(8) Uani 1 d .
H12 H 0.9247 0.0116 0.6672 0.029 Uiso 1 calc R
C13 C 0.7982(3) -0.0498(2) 0.65357(18) 0.0213(8) Uani 1 d .
H13 H 0.7418 -0.0529 0.625 0.026 Uiso 1 calc R
C14 C 0.7995(3) -0.1069(3) 0.71045(18) 0.0231(8) Uani 1 d .
C15 C 0.7234(3) -0.1688(3) 0.7143(2) 0.0373(11) Uani 1 d .
H15 H 0.672 -0.1719 0.6812 0.045 Uiso 1 calc R
C16 C 0.7221(3) -0.2263(4) 0.7664(3) 0.0539(15) Uani 1 d .
H16 H 0.6695 -0.2679 0.769 0.065 Uiso 1 calc R
C17 C 0.7977(3) -0.2230(3) 0.8147(2) 0.0462(13) Uani 1 d .
H17 H 0.7975 -0.2634 0.8496 0.055 Uiso 1 calc R
C18 C 0.8726(3) -0.1610(3) 0.8113(2) 0.0336(10) Uani 1 d .
H18 H 0.924 -0.158 0.8445 0.04 Uiso 1 calc R
C19 C 0.8737(3) -0.1032(3) 0.7604(2) 0.0289(9) Uani 1 d .
H19 H 0.9255 -0.0602 0.7591 0.035 Uiso 1 calc R
C20 C 0.8681(3) 0.4082(3) 0.4969(2) 0.0270(9) Uani 1 d .
H20 H 0.8686 0.3825 0.5392 0.032 Uiso 1 calc R
C21 C 0.8738(3) 0.5047(3) 0.4907(2) 0.0283(9) Uani 1 d .
H21 H 0.8785 0.555 0.5271 0.034 Uiso 1 calc R
C22 C 0.8712(2) 0.5122(2) 0.42231(19) 0.0212(8) Uani 1 d .
H22 H 0.8746 0.5688 0.4016 0.025 Uiso 1 calc R
C23 C 0.8622(2) 0.3865(2) 0.31935(18) 0.0165(7) Uani 1 d .
C24 C 0.8619(2) 0.4380(2) 0.26458(19) 0.0210(8) Uani 1 d .
H24 H 0.8601 0.5048 0.2712 0.025 Uiso 1 calc R
C25 C 0.8643(2) 0.3881(2) 0.19864(19) 0.0188(8) Uani 1 d .
C26 C 0.8669(2) 0.2887(3) 0.19085(19) 0.0214(8) Uani 1 d .
H26 H 0.8689 0.2535 0.1468 0.026 Uiso 1 calc R
C27 C 0.8664(2) 0.2450(2) 0.24900(18) 0.0175(7) Uani 1 d .
C28 C 0.8727(3) 0.0716(3) 0.2048(2) 0.0242(8) Uani 1 d .
H28 H 0.8732 0.0724 0.1566 0.029 Uiso 1 calc R
C29 C 0.8755(3) -0.0055(3) 0.2383(2) 0.0272(9) Uani 1 d .
H29 H 0.8785 -0.0692 0.2183 0.033 Uiso 1 calc R
C30 C 0.8730(2) 0.0270(2) 0.30784(19) 0.0209(8) Uani 1 d .
H30 H 0.8732 -0.0122 0.3435 0.025 Uiso 1 calc R
C31 C 0.8638(3) 0.4419(3) 0.13968(19) 0.0230(8) Uani 1 d .
H31 H 0.8569 0.5081 0.1486 0.028 Uiso 1 calc R
C32 C 0.8723(3) 0.4057(3) 0.07500(19) 0.0240(8) Uani 1 d .
H32 H 0.8761 0.3392 0.0661 0.029 Uiso 1 calc R
C33 C 0.8763(3) 0.4586(3) 0.0157(2) 0.0274(9) Uani 1 d .
C34 C 0.8650(3) 0.5533(3) 0.0191(2) 0.0385(11) Uani 1 d .
H34 H 0.8526 0.5884 0.0618 0.046 Uiso 1 calc R
C36 C 0.8892(3) 0.5524(4) -0.1000(2) 0.0382(11) Uani 1 d .
H36 H 0.8941 0.5853 -0.1389 0.046 Uiso 1 calc R
C37 C 0.9006(4) 0.4558(4) -0.1062(2) 0.0506(14) Uani 1 d .
H37 H 0.9138 0.422 -0.1492 0.061 Uiso 1 calc R
C38 C 0.8924(4) 0.4086(3) -0.0483(2) 0.0451(13) Uani 1 d .
H38 H 0.8977 0.3421 -0.0525 0.054 Uiso 1 calc R
C39 C 0.6346(2) 0.9646(2) 0.19286(18) 0.0198(8) Uani 1 d .
H39 H 0.6346 1.004 0.1573 0.024 Uiso 1 calc R
C40 C 0.6342(3) 0.9972(3) 0.26356(19) 0.0255(9) Uani 1 d .
H40 H 0.6328 1.0609 0.2838 0.031 Uiso 1 calc R
C41 C 0.6364(3) 0.9192(3) 0.29704(19) 0.0236(8) Uani 1 d .
H41 H 0.6378 0.918 0.3453 0.028 Uiso 1 calc R
C42 C 0.6373(2) 0.7454(2) 0.25093(19) 0.0175(7) Uani 1 d .
C43 C 0.6365(2) 0.7011(2) 0.30881(18) 0.0210(8) Uani 1 d .
H43 H 0.635 0.7359 0.3531 0.025 Uiso 1 calc R
C44 C 0.6380(2) 0.6019(3) 0.30040(19) 0.0213(8) Uani 1 d .
C45 C 0.6394(2) 0.5533(2) 0.23409(18) 0.0203(8) Uani 1 d .
H45 H 0.6409 0.4865 0.2269 0.024 Uiso 1 calc R
C46 C 0.6384(2) 0.6052(2) 0.17991(19) 0.0193(8) Uani 1 d .
C47 C 0.6298(3) 0.4817(3) 0.0765(2) 0.0259(9) Uani 1 d .
H47 H 0.6295 0.4248 0.0968 0.031 Uiso 1 calc R
C48 C 0.6234(3) 0.4897(3) 0.0077(2) 0.0295(9) Uani 1 d .
H48 H 0.6174 0.44 -0.0291 0.035 Uiso 1 calc R
C49 C 0.6273(3) 0.5867(3) 0.00321(19) 0.0237(8) Uani 1 d .
H49 H 0.6244 0.6136 -0.0387 0.028 Uiso 1 calc R
C50 C 0.6362(3) 0.5456(3) 0.35778(19) 0.0231(8) Uani 1 d .
H50 H 0.6391 0.4791 0.3472 0.028 Uiso 1 calc R
C51 C 0.6308(3) 0.5801(3) 0.4239(2) 0.0257(9) Uani 1 d .
H51 H 0.6302 0.6467 0.4343 0.031 Uiso 1 calc R
C52 C 0.6258(3) 0.5249(3) 0.4820(2) 0.0247(9) Uani 1 d .
C53 C 0.6250(3) 0.5711(3) 0.5476(2) 0.0419(12) Uani 1 d .
H53 H 0.6285 0.638 0.5546 0.05 Uiso 1 calc R
C54 C 0.6192(4) 0.5210(3) 0.6037(2) 0.0445(13) Uani 1 d .
H54 H 0.6216 0.554 0.6488 0.053 Uiso 1 calc R
C55 C 0.6103(3) 0.4257(3) 0.5950(2) 0.0373(11) Uani 1 d .
H55 H 0.604 0.3924 0.6336 0.045 Uiso 1 calc R
C56 C 0.6103(3) 0.3777(3) 0.5303(2) 0.0407(11) Uani 1 d .
H56 H 0.6053 0.3109 0.5241 0.049 Uiso 1 calc R
C57 C 0.6175(3) 0.4266(3) 0.4735(2) 0.0404(11) Uani 1 d .
H57 H 0.6167 0.3928 0.4288 0.048 Uiso 1 calc R
C58 C 0.4157(2) 0.7385(2) 0.1120(2) 0.0221(8) Uani 1 d .
H58 H 0.4091 0.7095 0.1526 0.026 Uiso 1 calc R
C59 C 0.3404(3) 0.7547(3) 0.0669(2) 0.0270(9) Uani 1 d .
H59 H 0.2753 0.7389 0.0708 0.032 Uiso 1 calc R
C60 C 0.3792(3) 0.7981(2) 0.0158(2) 0.0237(8) Uani 1 d .
H60 H 0.3462 0.8182 -0.0228 0.028 Uiso 1 calc R
C61 C 0.5500(3) 0.8461(2) -0.00033(18) 0.0203(8) Uani 1 d .
C62 C 0.5434(3) 0.8930(3) -0.05654(19) 0.0242(8) Uani 1 d .
H62 H 0.4838 0.9016 -0.079 0.029 Uiso 1 calc R
C63 C 0.6290(3) 0.9284(3) -0.08025(19) 0.0253(9) Uani 1 d .
C64 C 0.7158(3) 0.9132(3) -0.04590(19) 0.0262(9) Uani 1 d .
H64 H 0.774 0.9357 -0.0611 0.031 Uiso 1 calc R
C65 C 0.7142(3) 0.8652(3) 0.01006(19) 0.0213(8) Uani 1 d .
C66 C 0.8869(3) 0.8609(3) 0.04911(19) 0.0235(8) Uani 1 d .
H66 H 0.9169 0.8978 0.0188 0.028 Uiso 1 calc R
C67 C 0.9301(3) 0.8169(2) 0.09932(19) 0.0218(8) Uani 1 d .
H67 H 0.9962 0.8169 0.1108 0.026 Uiso 1 calc R
C68 C 0.8571(2) 0.7714(2) 0.13111(18) 0.0201(8) Uani 1 d .
H68 H 0.8669 0.7352 0.1682 0.024 Uiso 1 calc R
C69 C 0.6248(3) 0.9811(3) -0.13919(19) 0.0275(9) Uani 1 d .
H69 H 0.5683 0.9758 -0.1678 0.033 Uiso 1 calc R
C70 C 0.6962(3) 1.0370(3) -0.15546(19) 0.0262(9) Uani 1 d .
H70 H 0.7523 1.0409 -0.1266 0.031 Uiso 1 calc R
C71 C 0.6958(3) 1.0920(3) -0.2130(2) 0.0247(8) Uani 1 d .
C72 C 0.7741(3) 1.1499(3) -0.2194(2) 0.0294(9) Uani 1 d .
H72 H 0.8259 1.1521 -0.1866 0.035 Uiso 1 calc R
C73 C 0.7782(3) 1.2048(3) -0.2729(2) 0.0398(11) Uani 1 d .
H73 H 0.8328 1.2433 -0.2771 0.048 Uiso 1 calc R
C74 C 0.7027(3) 1.2028(3) -0.3199(2) 0.0367(10) Uani 1 d .
H74 H 0.7049 1.2408 -0.3562 0.044 Uiso 1 calc R
C75 C 0.6234(3) 1.1458(3) -0.3146(2) 0.0326(10) Uani 1 d .
H75 H 0.5714 1.1443 -0.3472 0.039 Uiso 1 calc R
C76 C 0.6209(3) 1.0916(3) -0.26164(19) 0.0271(9) Uani 1 d .
H76 H 0.5665 1.0526 -0.2581 0.033 Uiso 1 calc R
C77 C 0.8208(4) 0.4541(5) 0.7117(3) 0.083(2) Uani 1 d D
H77A H 0.8559 0.4145 0.7417 0.099 Uiso 1 calc R
H77B H 0.7921 0.4134 0.6714 0.099 Uiso 1 calc R
C78 C 0.8790(3) 0.5227(4) 0.6920(3) 0.0613(16) Uani 1 d D
H78A H 0.9308 0.4933 0.6663 0.092 Uiso 1 calc R
H78B H 0.9054 0.5626 0.7328 0.092 Uiso 1 calc R
H78C H 0.8424 0.5612 0.6629 0.092 Uiso 1 calc R
C79 C 0.6720(5) 0.4583(4) 0.7877(3) 0.095(3) Uani 1 d D
H79A H 0.6366 0.4103 0.7552 0.113 Uiso 1 calc R
H79B H 0.7029 0.4268 0.8247 0.113 Uiso 1 calc R
C80 C 0.6135(5) 0.5260(7) 0.8140(3) 0.124(4) Uani 1 d D
H80A H 0.5637 0.4974 0.8385 0.187 Uiso 1 calc R
H80B H 0.5844 0.5567 0.7766 0.187 Uiso 1 calc R
H80C H 0.6501 0.5728 0.8457 0.187 Uiso 1 calc R
B1 B 0.5859(3) 0.2574(3) 0.1866(2) 0.0276(10) Uani 1 d .
B2 B 0.8797(3) 0.1178(3) 1.0113(2) 0.0269(10) Uani 1 d .
B3 B 0.9225(4) 0.7317(3) 0.3100(3) 0.0347(12) Uani 1 d .
B4 B 0.6146(3) 0.8671(3) 0.4879(2) 0.0240(9) Uani 1 d .
N1 N 0.72734(19) 0.20341(19) 0.39580(14) 0.0161(6) Uani 1 d .
N2 N 0.7079(2) 0.1462(2) 0.44530(15) 0.0182(6) Uani 1 d .
N3 N 0.86533(19) 0.16073(19) 0.46763(14) 0.0150(6) Uani 1 d .
N4 N 1.0226(2) 0.1909(2) 0.47424(15) 0.0203(7) Uani 1 d .
N5 N 1.0025(2) 0.22733(19) 0.41314(15) 0.0180(6) Uani 1 d .
N6 N 0.8619(2) 0.3577(2) 0.43554(15) 0.0186(6) Uani 1 d .
N7 N 0.8627(2) 0.42262(19) 0.38922(15) 0.0176(6) Uani 1 d .
N8 N 0.8647(2) 0.29183(19) 0.31213(15) 0.0181(6) Uani 1 d .
N9 N 0.8690(2) 0.1476(2) 0.25307(15) 0.0182(6) Uani 1 d .
N10 N 0.8703(2) 0.12042(19) 0.31752(14) 0.0167(6) Uani 1 d .
N11 N 0.63474(19) 0.87222(19) 0.18318(14) 0.0164(6) Uani 1 d .
N12 N 0.6363(2) 0.8433(2) 0.24797(14) 0.0173(6) Uani 1 d .
N13 N 0.63839(19) 0.69910(19) 0.18734(14) 0.0143(6) Uani 1 d .
N14 N 0.6367(2) 0.5700(2) 0.10990(15) 0.0196(7) Uani 1 d .
N15 N 0.6357(2) 0.6359(2) 0.06435(15) 0.0177(6) Uani 1 d .
N16 N 0.4973(2) 0.76849(19) 0.09123(15) 0.0174(6) Uani 1 d .
N17 N 0.4749(2) 0.8066(2) 0.03120(15) 0.0179(6) Uani 1 d .
N18 N 0.6324(2) 0.83226(19) 0.03326(15) 0.0186(6) Uani 1 d .
N19 N 0.7919(2) 0.8415(2) 0.05081(15) 0.0204(7) Uani 1 d .
N20 N 0.7725(2) 0.7863(2) 0.10158(14) 0.0180(6) Uani 1 d .
O1 O 0.7454(3) 0.5107(3) 0.75086(18) 0.0625(11) Uani 1 d D
F1 F 0.6416(2) 0.18302(18) 0.16170(16) 0.0624(9) Uani 1 d .
F2 F 0.5188(2) 0.2232(3) 0.22407(15) 0.0706(11) Uani 1 d .
F3 F 0.5446(2) 0.29856(17) 0.13273(13) 0.0480(7) Uani 1 d .
F4 F 0.64350(17) 0.32461(16) 0.22779(12) 0.0365(6) Uani 1 d .
F5 F 0.85720(19) 0.19200(18) 0.97544(15) 0.0529(8) Uani 1 d .
F6 F 0.80118(16) 0.0898(2) 1.04537(12) 0.0465(7) Uani 1 d .
F7 F 0.90855(15) 0.04394(15) 0.96573(11) 0.0310(5) Uani 1 d .
F8 F 0.95288(16) 0.14646(19) 1.05970(12) 0.0434(7) Uani 1 d .
F9 F 0.9878(2) 0.7621(3) 0.26839(16) 0.0826(13) Uani 1 d .
F10 F 0.8709(2) 0.80979(18) 0.33486(15) 0.0642(10) Uani 1 d .
F11 F 0.86023(17) 0.66668(16) 0.27291(14) 0.0418(7) Uani 1 d .
F12 F 0.9663(2) 0.69386(18) 0.36450(13) 0.0496(7) Uani 1 d .
F13 F 0.54103(16) 0.83928(19) 0.44038(11) 0.0400(7) Uani 1 d .
F14 F 0.58951(15) 0.94697(15) 0.53033(11) 0.0283(5) Uani 1 d .
F15 F 0.63327(17) 0.79592(17) 0.52855(13) 0.0401(6) Uani 1 d .
F16 F 0.69533(16) 0.88710(19) 0.45390(12) 0.0406(6) Uani 1 d .
Fe1 Fe 0.86476(3) 0.22703(3) 0.39018(2) 0.01488(14) Uani 1 d .
Fe2 Fe 0.63548(3) 0.76577(3) 0.11028(2) 0.01505(14) Uani 1 d .
C35 C 0.8712(3) 0.5995(3) -0.0383(2) 0.0458(12) Uani 1 d .
H35 H 0.8626 0.6656 -0.0344 0.055 Uiso 1 calc R

loop_
_atom_site_aniso_label
_atom_site_aniso_U_11
_atom_site_aniso_U_22
_atom_site_aniso_U_33
_atom_site_aniso_U_23
_atom_site_aniso_U_13
_atom_site_aniso_U_12
C1 0.0167(19) 0.0202(17) 0.021(2) 0.0016(14) -0.0036(15) 0.0059(14)
C2 0.0173(19) 0.030(2) 0.024(2) 0.0061(16) -0.0012(16) 0.0041(15)
C3 0.0134(18) 0.0263(19) 0.024(2) 0.0058(15) 0.0010(15) 0.0001(14)
C4 0.0195(19) 0.0169(17) 0.0191(19) 0.0031(14) -0.0030(15) 0.0019(14)
C5 0.0182(19) 0.0231(18) 0.0194(19) 0.0064(15) 0.0003(15) -0.0005(14)
C6 0.027(2) 0.0228(18) 0.0123(18) 0.0033(14) -0.0033(15) 0.0004(15)
C7 0.020(2) 0.0256(19) 0.0167(19) 0.0059(15) -0.0071(15) -0.0008(15)
C8 0.021(2) 0.0182(17) 0.0174(19) 0.0000(14) -0.0071(16) -0.0009(14)
C9 0.0144(19) 0.0236(19) 0.030(2) 0.0005(16) -0.0035(16) 0.0019(15)
C10 0.017(2) 0.0212(18) 0.034(2) -0.0020(16) 0.0005(17) 0.0006(15)
C11 0.0182(19) 0.0159(17) 0.028(2) 0.0002(15) 0.0076(16) 0.0015(14)
C12 0.024(2) 0.031(2) 0.019(2) 0.0125(16) -0.0031(16) 0.0031(16)
C13 0.022(2) 0.0225(18) 0.021(2) 0.0072(15) 0.0004(16) 0.0044(15)
C14 0.032(2) 0.0259(19) 0.0139(19) 0.0088(15) 0.0047(16) 0.0111(16)
C15 0.027(2) 0.050(3) 0.039(3) 0.023(2) 0.001(2) -0.003(2)
C16 0.039(3) 0.079(4) 0.052(3) 0.043(3) -0.001(2) -0.014(3)
C17 0.047(3) 0.059(3) 0.040(3) 0.037(2) 0.002(2) -0.001(2)
C18 0.034(2) 0.042(2) 0.028(2) 0.0153(19) 0.0013(19) 0.0124(19)
C19 0.028(2) 0.035(2) 0.025(2) 0.0066(17) 0.0015(18) 0.0074(17)
C20 0.032(2) 0.0236(19) 0.025(2) -0.0009(16) 0.0057(18) 0.0022(16)
C21 0.033(2) 0.0200(19) 0.031(2) -0.0014(17) 0.0016(19) 0.0022(16)
C22 0.021(2) 0.0133(16) 0.029(2) -0.0013(15) -0.0006(16) 0.0022(14)
C23 0.0114(17) 0.0181(17) 0.0201(19) 0.0022(14) 0.0013(15) 0.0013(13)
C24 0.0190(19) 0.0145(17) 0.030(2) 0.0052(15) -0.0006(16) 0.0000(14)
C25 0.0142(18) 0.0200(18) 0.024(2) 0.0093(15) 0.0026(15) -0.0001(14)
C26 0.021(2) 0.0243(19) 0.019(2) 0.0008(15) -0.0008(16) 0.0032(15)
C27 0.0199(19) 0.0161(17) 0.0157(18) -0.0001(14) -0.0015(15) -0.0004(14)
C28 0.028(2) 0.0209(18) 0.021(2) -0.0059(15) 0.0043(16) 0.0013(15)
C29 0.035(2) 0.0158(18) 0.030(2) -0.0022(16) 0.0036(18) -0.0050(16)
C30 0.0186(19) 0.0175(17) 0.027(2) 0.0020(15) 0.0037(16) 0.0017(14)
C31 0.022(2) 0.0193(18) 0.029(2) 0.0084(15) 0.0030(17) 0.0053(15)
C32 0.022(2) 0.0264(19) 0.025(2) 0.0090(16) 0.0048(16) -0.0037(16)
C33 0.021(2) 0.036(2) 0.027(2) 0.0120(17) 0.0018(17) 0.0001(17)
C34 0.058(3) 0.036(2) 0.024(2) 0.0111(18) 0.012(2) 0.020(2)
C36 0.026(2) 0.071(3) 0.021(2) 0.024(2) -0.0067(18) -0.003(2)
C37 0.073(4) 0.051(3) 0.027(3) 0.005(2) -0.001(2) -0.020(3)
C38 0.067(4) 0.040(3) 0.027(2) 0.002(2) 0.002(2) -0.023(2)
C39 0.023(2) 0.0140(16) 0.021(2) 0.0017(14) -0.0045(16) -0.0038(14)
C40 0.033(2) 0.0207(19) 0.021(2) -0.0020(15) 0.0030(17) -0.0073(16)
C41 0.029(2) 0.0230(19) 0.017(2) -0.0037(15) 0.0031(16) -0.0067(16)
C42 0.0139(18) 0.0160(16) 0.023(2) 0.0038(14) 0.0036(15) 0.0014(13)
C43 0.023(2) 0.0229(18) 0.018(2) 0.0044(15) 0.0031(16) 0.0028(15)
C44 0.0158(19) 0.0241(19) 0.027(2) 0.0124(16) 0.0019(16) 0.0044(15)
C45 0.0174(19) 0.0189(17) 0.026(2) 0.0060(15) 0.0013(16) 0.0050(14)
C46 0.0166(19) 0.0191(17) 0.022(2) 0.0019(14) 0.0006(15) 0.0013(14)
C47 0.025(2) 0.0164(18) 0.036(2) -0.0001(16) 0.0002(18) 0.0036(15)
C48 0.034(2) 0.024(2) 0.028(2) -0.0081(17) 0.0013(19) -0.0008(17)
C49 0.023(2) 0.026(2) 0.020(2) -0.0035(16) -0.0001(16) 0.0023(16)
C50 0.025(2) 0.0205(18) 0.027(2) 0.0118(15) 0.0043(17) 0.0038(15)
C51 0.019(2) 0.027(2) 0.033(2) 0.0092(17) 0.0014(17) 0.0021(15)
C52 0.0148(19) 0.037(2) 0.025(2) 0.0142(17) 0.0019(16) 0.0011(16)
C53 0.061(3) 0.037(2) 0.028(2) 0.0127(19) -0.007(2) -0.029(2)
C54 0.068(4) 0.048(3) 0.016(2) 0.0064(19) -0.005(2) -0.024(3)
C55 0.033(3) 0.049(3) 0.034(3) 0.023(2) -0.003(2) 0.001(2)
C56 0.060(3) 0.031(2) 0.037(3) 0.0200(19) 0.019(2) 0.023(2)
C57 0.064(3) 0.029(2) 0.033(2) 0.0120(18) 0.018(2) 0.027(2)
C58 0.018(2) 0.0190(18) 0.027(2) -0.0044(15) 0.0011(16) 0.0024(14)
C59 0.0111(19) 0.0245(19) 0.044(3) 0.0001(18) -0.0010(17) -0.0001(15)
C60 0.016(2) 0.0233(19) 0.030(2) 0.0009(16) -0.0055(16) 0.0006(15)
C61 0.0187(19) 0.0229(18) 0.019(2) 0.0028(15) 0.0013(15) 0.0033(15)
C62 0.022(2) 0.027(2) 0.023(2) 0.0052(16) -0.0036(16) 0.0023(16)
C63 0.027(2) 0.027(2) 0.023(2) 0.0088(16) -0.0017(17) 0.0044(16)
C64 0.021(2) 0.035(2) 0.025(2) 0.0119(17) 0.0011(17) -0.0012(16)
C65 0.0177(19) 0.0262(19) 0.020(2) 0.0030(15) -0.0001(16) 0.0040(15)
C66 0.017(2) 0.029(2) 0.026(2) 0.0066(16) 0.0011(16) -0.0030(15)
C67 0.0141(19) 0.0256(19) 0.026(2) 0.0039(16) -0.0003(16) -0.0009(15)
C68 0.0189(19) 0.0201(18) 0.020(2) -0.0013(14) 0.0002(15) 0.0013(14)
C69 0.028(2) 0.035(2) 0.021(2) 0.0094(17) -0.0025(17) 0.0032(17)
C70 0.036(2) 0.028(2) 0.016(2) 0.0069(15) -0.0029(17) 0.0082(17)
C71 0.024(2) 0.0264(19) 0.025(2) 0.0066(16) 0.0034(17) 0.0095(16)
C72 0.033(2) 0.031(2) 0.026(2) 0.0079(17) -0.0012(18) 0.0067(17)
C73 0.042(3) 0.035(2) 0.047(3) 0.019(2) 0.005(2) 0.003(2)
C74 0.044(3) 0.037(2) 0.033(2) 0.0169(19) 0.009(2) 0.012(2)
C75 0.031(2) 0.047(3) 0.022(2) 0.0144(19) -0.0035(18) 0.0138(19)
C76 0.025(2) 0.036(2) 0.023(2) 0.0117(17) 0.0020(17) 0.0061(17)
C77 0.069(4) 0.097(5) 0.087(5) 0.043(4) -0.026(4) -0.005(4)
C78 0.026(3) 0.070(4) 0.088(5) 0.010(3) 0.011(3) -0.001(3)
C79 0.162(8) 0.079(5) 0.048(4) 0.031(4) 0.002(4) -0.017(5)
C80 0.086(5) 0.253(11) 0.039(4) 0.022(5) 0.012(4) 0.084(6)
B1 0.025(2) 0.033(2) 0.027(3) 0.012(2) 0.000(2) -0.0059(19)
B2 0.027(3) 0.032(2) 0.020(2) -0.0019(19) -0.007(2) 0.0113(19)
B3 0.043(3) 0.026(2) 0.036(3) 0.013(2) -0.009(2) -0.009(2)
B4 0.020(2) 0.032(2) 0.020(2) 0.0022(18) 0.0026(18) 0.0094(18)
N1 0.0147(15) 0.0183(14) 0.0164(16) 0.0062(12) 0.0012(12) 0.0020(11)
N2 0.0175(16) 0.0212(15) 0.0165(16) 0.0048(12) 0.0002(12) 0.0008(12)
N3 0.0132(15) 0.0171(14) 0.0143(15) 0.0005(11) 0.0013(12) -0.0006(11)
N4 0.0191(17) 0.0208(15) 0.0209(17) 0.0047(13) -0.0063(13) -0.0009(12)
N5 0.0171(16) 0.0172(14) 0.0193(16) -0.0009(12) 0.0022(13) 0.0052(12)
N6 0.0188(16) 0.0173(14) 0.0203(17) 0.0045(12) 0.0001(13) 0.0027(12)
N7 0.0180(16) 0.0160(14) 0.0191(16) 0.0023(12) 0.0018(13) 0.0017(12)
N8 0.0160(16) 0.0159(14) 0.0223(17) 0.0009(12) 0.0019(13) 0.0057(11)
N9 0.0185(16) 0.0154(14) 0.0211(17) 0.0029(12) 0.0024(13) 0.0012(12)
N10 0.0176(16) 0.0180(14) 0.0151(16) 0.0045(12) 0.0018(12) 0.0004(12)
N11 0.0150(15) 0.0175(14) 0.0169(16) 0.0044(12) -0.0034(12) -0.0023(11)
N12 0.0230(17) 0.0168(14) 0.0120(15) 0.0012(11) 0.0004(12) -0.0003(12)
N13 0.0153(15) 0.0142(14) 0.0136(15) 0.0029(11) 0.0006(12) 0.0001(11)
N14 0.0193(16) 0.0163(14) 0.0233(17) 0.0029(12) 0.0001(13) 0.0039(12)
N15 0.0180(16) 0.0179(15) 0.0172(16) 0.0026(12) 0.0008(13) 0.0006(12)
N16 0.0192(16) 0.0158(14) 0.0171(16) 0.0023(12) -0.0019(13) -0.0020(12)
N17 0.0137(15) 0.0196(15) 0.0201(16) 0.0022(12) -0.0032(13) 0.0003(12)
N18 0.0160(16) 0.0178(15) 0.0213(17) 0.0010(12) -0.0048(13) 0.0025(12)
N19 0.0180(16) 0.0227(15) 0.0221(17) 0.0097(13) -0.0012(13) -0.0003(12)
N20 0.0213(16) 0.0186(15) 0.0147(16) 0.0048(12) -0.0006(13) 0.0019(12)
O1 0.068(3) 0.071(3) 0.050(2) 0.016(2) 0.005(2) -0.013(2)
F1 0.075(2) 0.0320(15) 0.074(2) -0.0102(15) -0.0190(18) 0.0106(14)
F2 0.0492(19) 0.112(3) 0.056(2) 0.0410(19) -0.0091(15) -0.0372(19)
F3 0.079(2) 0.0332(14) 0.0332(15) 0.0154(11) -0.0118(14) -0.0014(13)
F4 0.0379(15) 0.0260(12) 0.0442(16) 0.0021(11) -0.0058(12) -0.0043(10)
F5 0.0490(17) 0.0332(14) 0.076(2) 0.0115(14) -0.0235(15) 0.0139(12)
F6 0.0245(13) 0.084(2) 0.0293(14) -0.0018(13) 0.0065(11) 0.0081(13)
F7 0.0330(14) 0.0305(12) 0.0297(13) 0.0008(10) 0.0107(10) 0.0022(10)
F8 0.0286(14) 0.0699(19) 0.0279(14) -0.0080(13) -0.0054(11) 0.0101(12)
F9 0.0412(18) 0.154(4) 0.064(2) 0.066(2) -0.0084(16) -0.034(2)
F10 0.097(3) 0.0243(14) 0.067(2) 0.0002(13) -0.0383(19) 0.0038(15)
F11 0.0371(15) 0.0233(12) 0.0623(18) 0.0001(12) -0.0097(13) -0.0070(11)
F12 0.075(2) 0.0388(15) 0.0372(16) 0.0185(12) -0.0112(14) 0.0036(14)
F13 0.0235(13) 0.0695(18) 0.0235(13) -0.0067(12) -0.0059(10) 0.0036(12)
F14 0.0262(12) 0.0227(11) 0.0368(14) 0.0036(10) 0.0094(10) 0.0013(9)
F15 0.0367(14) 0.0344(14) 0.0517(17) 0.0146(12) -0.0014(12) 0.0140(11)
F16 0.0226(13) 0.0748(19) 0.0258(13) 0.0082(12) 0.0081(10) 0.0107(12)
Fe1 0.0141(3) 0.0146(2) 0.0161(3) 0.0023(2) 0.0002(2) 0.00147(19)
Fe2 0.0152(3) 0.0152(3) 0.0148(3) 0.0026(2) -0.0006(2) 0.00096(19)
C35 0.055(3) 0.043(3) 0.045(3) 0.022(2) 0.009(2) 0.021(2)

loop_
_atom_type_symbol
_atom_type_description
_atom_type_scat_dispersion_real
_atom_type_scat_dispersion_imag
_atom_type_scat_source
C C 0.0033 0.0016 'International Tables Vol C Tables 4.2.6.8 and 6.1.1.4'
H H 0 0 'International Tables Vol C Tables 4.2.6.8 and 6.1.1.4'
B B 0.0013 0.0007 'International Tables Vol C Tables 4.2.6.8 and 6.1.1.4'
N N 0.0061 0.0033 'International Tables Vol C Tables 4.2.6.8 and 6.1.1.4'
O O 0.0106 0.006 'International Tables Vol C Tables 4.2.6.8 and 6.1.1.4'
F F 0.0171 0.0103 'International Tables Vol C Tables 4.2.6.8 and 6.1.1.4'
Fe Fe 0.3463 0.8444 'International Tables Vol C Tables 4.2.6.8 and 6.1.1.4'

loop_
_geom_angle_atom_site_label_1
_geom_angle_atom_site_label_2
_geom_angle_atom_site_label_3
_geom_angle
N1 C1 C2 110.3(3)
N1 C1 H1 124.8
C2 C1 H1 124.8
C3 C2 C1 106.8(3)
C3 C2 H2 126.6
C1 C2 H2 126.6
N2 C3 C2 106.5(3)
N2 C3 H3 126.8
C2 C3 H3 126.8
N3 C4 C5 124.0(3)
N3 C4 N2 110.2(3)
C5 C4 N2 125.8(3)
C4 C5 C6 117.6(3)
C4 C5 H5 121.2
C6 C5 H5 121.2
C7 C6 C5 119.0(3)
C7 C6 C12 119.3(3)
C5 C6 C12 121.8(3)
C8 C7 C6 118.0(3)
C8 C7 H7 121
C6 C7 H7 121
N3 C8 C7 122.9(3)
N3 C8 N4 110.6(3)
C7 C8 N4 126.5(3)
C10 C9 N4 107.1(3)
C10 C9 H9 126.5
N4 C9 H9 126.5
C9 C10 C11 106.9(3)
C9 C10 H10 126.6
C11 C10 H10 126.6
N5 C11 C10 110.4(3)
N5 C11 H11 124.8
C10 C11 H11 124.8
C13 C12 C6 124.6(3)
C13 C12 H12 117.7
C6 C12 H12 117.7
C12 C13 C14 126.1(3)
C12 C13 H13 117
C14 C13 H13 117
C15 C14 C19 118.5(4)
C15 C14 C13 118.0(3)
C19 C14 C13 123.5(4)
C14 C15 C16 120.4(4)
C14 C15 H15 119.8
C16 C15 H15 119.8
C15 C16 C17 120.2(4)
C15 C16 H16 119.9
C17 C16 H16 119.9
C18 C17 C16 119.4(4)
C18 C17 H17 120.3
C16 C17 H17 120.3
C19 C18 C17 120.5(4)
C19 C18 H18 119.7
C17 C18 H18 119.7
C18 C19 C14 120.9(4)
C18 C19 H19 119.5
C14 C19 H19 119.5
N6 C20 C21 110.7(4)
N6 C20 H20 124.6
C21 C20 H20 124.6
C22 C21 C20 106.5(3)
C22 C21 H21 126.7
C20 C21 H21 126.7
C21 C22 N7 106.6(3)
C21 C22 H22 126.7
N7 C22 H22 126.7
N8 C23 C24 123.0(3)
N8 C23 N7 110.4(3)
C24 C23 N7 126.6(3)
C23 C24 C25 117.6(3)
C23 C24 H24 121.2
C25 C24 H24 121.2
C24 C25 C26 119.6(3)
C24 C25 C31 118.3(3)
C26 C25 C31 122.1(3)
C27 C26 C25 117.7(3)
C27 C26 H26 121.1
C25 C26 H26 121.1
N8 C27 C26 123.2(3)
N8 C27 N9 109.7(3)
C26 C27 N9 127.1(3)
C29 C28 N9 107.0(3)
C29 C28 H28 126.5
N9 C28 H28 126.5
C28 C29 C30 106.4(3)
C28 C29 H29 126.8
C30 C29 H29 126.8
N10 C30 C29 110.7(3)
N10 C30 H30 124.6
C29 C30 H30 124.6
C32 C31 C25 125.4(3)
C32 C31 H31 117.3
C25 C31 H31 117.3
C31 C32 C33 126.2(4)
C31 C32 H32 116.9
C33 C32 H32 116.9
C34 C33 C38 117.9(4)
C34 C33 C32 124.1(4)
C38 C33 C32 118.0(4)
C33 C34 C35 121.4(4)
C33 C34 H34 119.3
C35 C34 H34 119.3
C35 C36 C37 119.6(4)
C35 C36 H36 120.2
C37 C36 H36 120.2
C36 C37 C38 119.2(5)
C36 C37 H37 120.4
C38 C37 H37 120.4
C33 C38 C37 120.6(4)
C33 C38 H38 119.7
C37 C38 H38 119.7
N11 C39 C40 110.4(3)
N11 C39 H39 124.8
C40 C39 H39 124.8
C41 C40 C39 106.4(3)
C41 C40 H40 126.8
C39 C40 H40 126.8
N12 C41 C40 106.7(3)
N12 C41 H41 126.6
C40 C41 H41 126.6
N13 C42 C43 123.3(3)
N13 C42 N12 110.0(3)
C43 C42 N12 126.7(3)
C42 C43 C44 117.6(3)
C42 C43 H43 121.2
C44 C43 H43 121.2
C45 C44 C43 119.3(3)
C45 C44 C50 117.4(3)
C43 C44 C50 123.3(4)
C46 C45 C44 117.9(3)
C46 C45 H45 121
C44 C45 H45 121
N13 C46 C45 123.3(3)
N13 C46 N14 110.0(3)
C45 C46 N14 126.7(3)
N14 C47 C48 107.1(3)
N14 C47 H47 126.4
C48 C47 H47 126.4
C47 C48 C49 105.3(3)
C47 C48 H48 127.4
C49 C48 H48 127.4
N15 C49 C48 111.5(3)
N15 C49 H49 124.3
C48 C49 H49 124.3
C51 C50 C44 125.3(4)
C51 C50 H50 117.3
C44 C50 H50 117.3
C50 C51 C52 126.3(4)
C50 C51 H51 116.9
C52 C51 H51 116.9
C53 C52 C57 117.9(4)
C53 C52 C51 119.3(4)
C57 C52 C51 122.8(4)
C52 C53 C54 120.8(4)
C52 C53 H53 119.6
C54 C53 H53 119.6
C55 C54 C53 120.9(4)
C55 C54 H54 119.6
C53 C54 H54 119.6
C54 C55 C56 119.7(4)
C54 C55 H55 120.2
C56 C55 H55 120.2
C55 C56 C57 120.3(4)
C55 C56 H56 119.9
C57 C56 H56 119.9
C56 C57 C52 120.4(4)
C56 C57 H57 119.8
C52 C57 H57 119.8
N16 C58 C59 111.5(4)
N16 C58 H58 124.3
C59 C58 H58 124.3
C60 C59 C58 106.2(3)
C60 C59 H59 126.9
C58 C59 H59 126.9
N17 C60 C59 106.6(3)
N17 C60 H60 126.7
C59 C60 H60 126.7
N18 C61 C62 123.4(3)
N18 C61 N17 110.0(3)
C62 C61 N17 126.5(3)
C61 C62 C63 117.5(3)
C61 C62 H62 121.3
C63 C62 H62 121.3
C64 C63 C62 119.4(3)
C64 C63 C69 121.4(3)
C62 C63 C69 119.1(3)
C65 C64 C63 118.2(3)
C65 C64 H64 120.9
C63 C64 H64 120.9
N18 C65 C64 122.4(3)
N18 C65 N19 110.1(3)
C64 C65 N19 127.5(3)
C67 C66 N19 106.5(3)
C67 C66 H66 126.7
N19 C66 H66 126.7
C66 C67 C68 106.6(3)
C66 C67 H67 126.7
C68 C67 H67 126.7
N20 C68 C67 110.4(3)
N20 C68 H68 124.8
C67 C68 H68 124.8
C70 C69 C63 123.8(4)
C70 C69 H69 118.1
C63 C69 H69 118.1
C69 C70 C71 126.3(4)
C69 C70 H70 116.8
C71 C70 H70 116.8
C72 C71 C76 117.6(4)
C72 C71 C70 118.2(4)
C76 C71 C70 124.2(4)
C71 C72 C73 121.3(4)
C71 C72 H72 119.4
C73 C72 H72 119.4
C74 C73 C72 119.5(4)
C74 C73 H73 120.3
C72 C73 H73 120.3
C73 C74 C75 120.5(4)
C73 C74 H74 119.8
C75 C74 H74 119.8
C76 C75 C74 119.2(4)
C76 C75 H75 120.4
C74 C75 H75 120.4
C75 C76 C71 122.0(4)
C75 C76 H76 119
C71 C76 H76 119
C78 C77 O1 103.0(5)
C78 C77 H77A 111.2
O1 C77 H77A 111.2
C78 C77 H77B 111.2
O1 C77 H77B 111.2
H77A C77 H77B 109.1
C77 C78 H78A 109.5
C77 C78 H78B 109.5
H78A C78 H78B 109.5
C77 C78 H78C 109.5
H78A C78 H78C 109.5
H78B C78 H78C 109.5
C80 C79 O1 104.6(6)
C80 C79 H79A 110.8
O1 C79 H79A 110.8
C80 C79 H79B 110.8
O1 C79 H79B 110.8
H79A C79 H79B 108.9
C79 C80 H80A 109.5
C79 C80 H80B 109.5
H80A C80 H80B 109.5
C79 C80 H80C 109.5
H80A C80 H80C 109.5
H80B C80 H80C 109.5
F2 B1 F3 110.6(4)
F2 B1 F1 108.0(4)
F3 B1 F1 110.3(4)
F2 B1 F4 110.0(4)
F3 B1 F4 109.2(3)
F1 B1 F4 108.8(4)
F5 B2 F7 108.6(4)
F5 B2 F8 109.0(4)
F7 B2 F8 110.0(3)
F5 B2 F6 110.4(4)
F7 B2 F6 110.1(4)
F8 B2 F6 108.7(3)
F9 B3 F11 110.2(4)
F9 B3 F12 110.8(4)
F11 B3 F12 110.9(4)
F9 B3 F10 107.2(4)
F11 B3 F10 108.1(4)
F12 B3 F10 109.4(4)
F13 B4 F16 109.5(3)
F13 B4 F15 110.1(3)
F16 B4 F15 109.6(3)
F13 B4 F14 109.7(3)
F16 B4 F14 109.6(3)
F15 B4 F14 108.2(3)
C1 N1 N2 105.6(3)
C1 N1 Fe1 142.2(2)
N2 N1 Fe1 112.0(2)
C3 N2 N1 110.8(3)
C3 N2 C4 132.6(3)
N1 N2 C4 116.5(3)
C4 N3 C8 118.6(3)
C4 N3 Fe1 120.7(2)
C8 N3 Fe1 120.7(2)
C9 N4 N5 109.9(3)
C9 N4 C8 133.9(3)
N5 N4 C8 116.1(3)
C11 N5 N4 105.7(3)
C11 N5 Fe1 141.6(3)
N4 N5 Fe1 112.1(2)
C20 N6 N7 105.3(3)
C20 N6 Fe1 142.1(3)
N7 N6 Fe1 112.2(2)
C22 N7 N6 110.9(3)
C22 N7 C23 132.3(3)
N6 N7 C23 116.7(3)
C27 N8 C23 118.9(3)
C27 N8 Fe1 121.0(2)
C23 N8 Fe1 120.1(2)
C28 N9 N10 110.8(3)
C28 N9 C27 132.6(3)
N10 N9 C27 116.6(3)
C30 N10 N9 105.1(3)
C30 N10 Fe1 141.8(3)
N9 N10 Fe1 113.0(2)
C39 N11 N12 106.0(3)
C39 N11 Fe2 141.7(3)
N12 N11 Fe2 112.3(2)
C41 N12 N11 110.4(3)
C41 N12 C42 133.0(3)
N11 N12 C42 116.6(3)
C46 N13 C42 118.6(3)
C46 N13 Fe2 120.9(2)
C42 N13 Fe2 120.4(2)
C47 N14 N15 111.0(3)
C47 N14 C46 132.5(3)
N15 N14 C46 116.4(3)
C49 N15 N14 105.1(3)
C49 N15 Fe2 141.9(3)
N14 N15 Fe2 112.7(2)
C58 N16 N17 105.4(3)
C58 N16 Fe2 142.1(3)
N17 N16 Fe2 112.0(2)
C60 N17 N16 110.3(3)
C60 N17 C61 133.0(3)
N16 N17 C61 116.6(3)
C61 N18 C65 119.0(3)
C61 N18 Fe2 120.8(2)
C65 N18 Fe2 120.2(2)
C66 N19 N20 111.6(3)
C66 N19 C65 131.9(3)
N20 N19 C65 116.5(3)
C68 N20 N19 104.9(3)
C68 N20 Fe2 142.3(3)
N19 N20 Fe2 112.5(2)
C79 O1 C77 118.7(5)
N8 Fe1 N3 179.25(12)
N8 Fe1 N10 79.76(12)
N3 Fe1 N10 99.51(12)
N8 Fe1 N1 100.10(12)
N3 Fe1 N1 80.06(12)
N10 Fe1 N1 90.22(12)
N8 Fe1 N6 80.55(12)
N3 Fe1 N6 100.17(12)
N10 Fe1 N6 160.28(12)
N1 Fe1 N6 94.33(12)
N8 Fe1 N5 99.96(12)
N3 Fe1 N5 79.88(12)
N10 Fe1 N5 93.44(12)
N1 Fe1 N5 159.94(12)
N6 Fe1 N5 88.83(12)
N18 Fe2 N13 179.92(14)
N18 Fe2 N11 99.40(12)
N13 Fe2 N11 80.65(12)
N18 Fe2 N15 99.98(12)
N13 Fe2 N15 79.97(12)
N11 Fe2 N15 160.61(12)
N18 Fe2 N20 80.32(12)
N13 Fe2 N20 99.75(12)
N11 Fe2 N20 90.28(12)
N15 Fe2 N20 93.62(12)
N18 Fe2 N16 79.99(12)
N13 Fe2 N16 99.94(12)
N11 Fe2 N16 93.14(12)
N15 Fe2 N16 89.56(12)
N20 Fe2 N16 160.31(12)
C36 C35 C34 121.2(4)
C36 C35 H35 119.4
C34 C35 H35 119.4

loop_
_geom_bond_atom_site_label_1
_geom_bond_atom_site_label_2
_geom_bond_distance
C1 N1 1.329(4)
C1 C2 1.398(5)
C1 H1 0.95
C2 C3 1.368(5)
C2 H2 0.95
C3 N2 1.361(4)
C3 H3 0.95
C4 N3 1.327(4)
C4 C5 1.369(5)
C4 N2 1.410(4)
C5 C6 1.407(5)
C5 H5 0.95
C6 C7 1.397(5)
C6 C12 1.467(5)
C7 C8 1.383(5)
C7 H7 0.95
C8 N3 1.333(4)
C8 N4 1.399(4)
C9 C10 1.356(5)
C9 N4 1.365(4)
C9 H9 0.95
C10 C11 1.396(5)
C10 H10 0.95
C11 N5 1.325(4)
C11 H11 0.95
C12 C13 1.335(5)
C12 H12 0.95
C13 C14 1.462(5)
C13 H13 0.95
C14 C15 1.388(5)
C14 C19 1.398(5)
C15 C16 1.389(6)
C15 H15 0.95
C16 C17 1.392(6)
C16 H16 0.95
C17 C18 1.375(6)
C17 H17 0.95
C18 C19 1.374(5)
C18 H18 0.95
C19 H19 0.95
C20 N6 1.327(5)
C20 C21 1.402(5)
C20 H20 0.95
C21 C22 1.361(5)
C21 H21 0.95
C22 N7 1.365(4)
C22 H22 0.95
C23 N8 1.346(4)
C23 C24 1.377(5)
C23 N7 1.407(4)
C24 C25 1.404(5)
C24 H24 0.95
C25 C26 1.413(5)
C25 C31 1.467(5)
C26 C27 1.369(5)
C26 H26 0.95
C27 N8 1.338(4)
C27 N9 1.407(4)
C28 C29 1.353(5)
C28 N9 1.357(4)
C28 H28 0.95
C29 C30 1.392(5)
C29 H29 0.95
C30 N10 1.328(4)
C30 H30 0.95
C31 C32 1.325(5)
C31 H31 0.95
C32 C33 1.467(5)
C32 H32 0.95
C33 C34 1.361(5)
C33 C38 1.400(6)
C34 C35 1.380(6)
C34 H34 0.95
C36 C35 1.351(6)
C36 C37 1.386(7)
C36 H36 0.95
C37 C38 1.401(6)
C37 H37 0.95
C38 H38 0.95
C39 N11 1.312(4)
C39 C40 1.411(5)
C39 H39 0.95
C40 C41 1.364(5)
C40 H40 0.95
C41 N12 1.361(4)
C41 H41 0.95
C42 N13 1.343(4)
C42 C43 1.369(5)
C42 N12 1.409(4)
C43 C44 1.408(5)
C43 H43 0.95
C44 C45 1.402(5)
C44 C50 1.466(5)
C45 C46 1.370(5)
C45 H45 0.95
C46 N13 1.333(4)
C46 N14 1.406(4)
C47 N14 1.350(4)
C47 C48 1.370(5)
C47 H47 0.95
C48 C49 1.402(5)
C48 H48 0.95
C49 N15 1.316(4)
C49 H49 0.95
C50 C51 1.340(5)
C50 H50 0.95
C51 C52 1.468(5)
C51 H51 0.95
C52 C53 1.377(6)
C52 C57 1.398(5)
C53 C54 1.393(5)
C53 H53 0.95
C54 C55 1.355(6)
C54 H54 0.95
C55 C56 1.370(6)
C55 H55 0.95
C56 C57 1.394(5)
C56 H56 0.95
C57 H57 0.95
C58 N16 1.319(4)
C58 C59 1.395(5)
C58 H58 0.95
C59 C60 1.372(5)
C59 H59 0.95
C60 N17 1.370(4)
C60 H60 0.95
C61 N18 1.341(4)
C61 C62 1.362(5)
C61 N17 1.394(4)
C62 C63 1.419(5)
C62 H62 0.95
C63 C64 1.405(5)
C63 C69 1.458(5)
C64 C65 1.367(5)
C64 H64 0.95
C65 N18 1.355(5)
C65 N19 1.400(4)
C66 C67 1.362(5)
C66 N19 1.366(4)
C66 H66 0.95
C67 C68 1.416(5)
C67 H67 0.95
C68 N20 1.337(4)
C68 H68 0.95
C69 C70 1.348(5)
C69 H69 0.95
C70 C71 1.455(5)
C70 H70 0.95
C71 C72 1.386(5)
C71 C76 1.393(5)
C72 C73 1.390(5)
C72 H72 0.95
C73 C74 1.377(6)
C73 H73 0.95
C74 C75 1.386(6)
C74 H74 0.95
C75 C76 1.374(5)
C75 H75 0.95
C76 H76 0.95
C77 C78 1.369(6)
C77 O1 1.529(6)
C77 H77A 0.99
C77 H77B 0.99
C78 H78A 0.98
C78 H78B 0.98
C78 H78C 0.98
C79 C80 1.354(6)
C79 O1 1.525(6)
C79 H79A 0.99
C79 H79B 0.99
C80 H80A 0.98
C80 H80B 0.98
C80 H80C 0.98
B1 F2 1.345(5)
B1 F3 1.385(5)
B1 F1 1.389(6)
B1 F4 1.401(5)
B2 F5 1.379(5)
B2 F7 1.380(5)
B2 F8 1.393(5)
B2 F6 1.396(5)
B3 F9 1.358(6)
B3 F11 1.382(5)
B3 F12 1.386(5)
B3 F10 1.396(6)
B4 F13 1.384(5)
B4 F16 1.387(5)
B4 F15 1.391(5)
B4 F14 1.393(5)
N1 N2 1.379(4)
N1 Fe1 1.971(3)
N3 Fe1 1.890(3)
N4 N5 1.387(4)
N5 Fe1 1.975(3)
N6 N7 1.378(4)
N6 Fe1 1.972(3)
N8 Fe1 1.887(3)
N9 N10 1.369(4)
N10 Fe1 1.964(3)
N11 N12 1.386(4)
N11 Fe2 1.961(3)
N13 Fe2 1.886(3)
N14 N15 1.377(4)
N15 Fe2 1.964(3)
N16 N17 1.386(4)
N16 Fe2 1.970(3)
N18 Fe2 1.884(3)
N19 N20 1.379(4)
N20 Fe2 1.967(3)
C35 H35 0.95
